data_9004639
loop_
_publ_author_name
'Burns, P. C.'

_publ_section_title
;
 A new uranyl silicate sheet in the structure of haiweeite and comparison to
 other uranyl silicates
;
_journal_name_full 'The Canadian Mineralogist'
_journal_page_first 1153
_journal_page_last 1160
_journal_paper_doi 10.2113/gscanmin.39.4.1153
_journal_volume 39
_journal_year 2001
_chemical_formula_sum 'Ca0.5 H13 O10.5 Si2.5 U'
_chemical_name_mineral Haiweeite
_space_group_IT_number 63
_symmetry_space_group_name_Hall '-C 2c 2'
_symmetry_space_group_name_H-M 'C m c m'
_cell_angle_alpha 90
_cell_angle_beta 90
_cell_angle_gamma 90
_cell_formula_units_Z 8
_cell_length_a 7.125
_cell_length_b 17.937
_cell_length_c 18.342
_cell_volume 2344.128
_database_code_amcsd 0005732
_exptl_crystal_density_diffrn 2.887
_cod_original_formula_sum 'U Si2.5 Ca.5 O10.5 H13'
_cod_database_code 9004639

loop_
_space_group_symop_operation_xyz
x,y,z
1/2+x,1/2+y,z
x,-y,1/2+z
1/2+x,1/2-y,1/2+z
-x,y,1/2-z
1/2-x,1/2+y,1/2-z
-x,y,z
1/2-x,1/2+y,z
x,-y,-z
1/2+x,1/2-y,-z
x,y,1/2-z
1/2+x,1/2+y,1/2-z
-x,-y,1/2+z
1/2-x,1/2-y,1/2+z
-x,-y,-z
1/2-x,1/2-y,-z

loop_
_atom_site_aniso_label
_atom_site_aniso_U_11
_atom_site_aniso_U_22
_atom_site_aniso_U_33
_atom_site_aniso_U_12
_atom_site_aniso_U_13
_atom_site_aniso_U_23
U(1) 0.00770 0.00850 0.02150 0.00000 0.00000 0.00000
U(2) 0.00890 0.00910 0.02660 0.00000 0.00000 0.00000
Si(1) 0.00950 0.00110 0.03990 0.00000 0.00000 0.00000
Si(2) 0.00690 0.00930 0.05270 0.00000 0.00000 0.00000
Si(3) 0.00880 0.01700 0.02240 0.00170 0.00160 0.00010
Si(4) 0.00900 0.00630 0.02220 0.00000 0.00000 -0.00070
Ca(1) 0.07260 0.02700 0.02190 0.00000 0.00000 -0.00330
O(1) 0.02740 0.02170 0.03650 0.00000 0.00000 0.01430
O(2) 0.02030 0.01880 0.06900 0.00000 0.00000 -0.00720
O(3) 0.00900 0.01360 0.05910 -0.00370 0.00000 0.00000
O(4) 0.00790 0.01230 0.05730 -0.00260 0.00000 0.00000
O(5) 0.03710 0.08400 0.02200 0.00000 0.00000 -0.01770
O(6) 0.03120 0.04210 0.01530 0.00000 0.00000 0.01220
O(7) 0.02860 0.07150 0.02260 0.00000 0.00000 0.01390
O(9) 0.00980 0.03390 0.04170 -0.00450 0.00870 0.00050
O-H(10) 0.02410 0.07460 0.02970 0.00640 0.01270 -0.00620
Wat(11) 0.06860 0.11080 0.01050 -0.07910 -0.01100 0.01640
Wat(12) 0.20470 0.04270 0.03140 0.07600 0.00170 -0.01550
Wat(13) 0.05100 0.03530 0.05570 -0.00540 0.02550 -0.01660

loop_
_atom_site_label
_atom_site_fract_x
_atom_site_fract_y
_atom_site_fract_z
_atom_site_occupancy
_atom_site_U_iso_or_equiv
_atom_site_type_symbol
_atom_site_attached_hydrogens
U(1) 0.00000 0.39036 0.25000 1.00000 0.01260 U 0
U(2) 0.50000 0.28612 0.25000 1.00000 0.01490 U 0
Si(1) 0.00000 0.21480 0.25000 1.00000 0.01690 Si 0
Si(2) 0.50000 0.46080 0.25000 1.00000 0.02300 Si 0
Si(3) 0.10790 0.08710 0.35240 0.50000 0.01610 Si 0
Si(4) 0.00000 0.58580 0.27440 0.50000 0.01250 Si 0
Ca(1) 0.00000 0.38870 0.48500 0.50000 0.04040 Ca 0
O(1) 0.00000 0.16060 0.32120 1.00000 0.02850 O 0
O(2) 0.50000 0.51540 0.31990 1.00000 0.03600 O 0
O(3) 0.32400 0.40490 0.25000 1.00000 0.02720 O 0
O(4) 0.17700 0.27030 0.25000 1.00000 0.02580 O 0
O(5) 0.00000 0.38990 0.34700 1.00000 0.04770 O 0
O(6) 0.00000 0.50900 0.27400 0.50000 0.02950 O 0
O(7) 0.50000 0.28730 0.34850 1.00000 0.04090 O 0
O(8) 0.50000 0.16230 0.27270 0.50000 0.01260 O 0
O(9) -0.17600 0.58450 0.33160 0.50000 0.02850 O 0
O-H(10) 0.08300 0.08800 0.43900 0.50000 0.04280 O 0
Wat(11) 0.17200 0.09200 0.55100 0.25000 0.06330 O 2
Wat(12) 0.10200 0.27100 0.45300 0.25000 0.09290 O 2
Wat(13) -0.10700 0.52000 0.42200 0.25000 0.04740 O 2

loop_
_cod_changelog_entry_id
_cod_changelog_entry_author
_cod_changelog_entry_date
_cod_changelog_entry_text
1
;cod-tools version 3.8.0
Id: cif_guess_AMCSD_atom_types 9581 2023-05-17 12:35:41Z saulius
;
2023-05-23T09:18:59+03:00
;Derived atom types and hydrogen counts
from atom names that follow the AMCSD naming convention
(Wat == water, O-H == hydroxyl).
;
2
;cod-tools version 3.10.1
Id: cif_fix_AMCSD_aniso_labels 10200 2024-08-01 14:09:44Z saulius
;
2024-08-02T12:20:39+03:00
;Changed the following '_atom_site_aniso_label' values:
'OH(10)' -> 'O-H(10)'
;

loop_
_cod_related_entry_id
_cod_related_entry_database
_cod_related_entry_code
1 AMCSD 0005732
